data_2003549
loop_
_publ_author_name
'Groziak, M. P.'
'Lin, R.'
'Robinson, P. D.'

_publ_section_title
;
 An Unusual C6-Spiro-Fused Cyclouridine Derivative
;
_journal_issue 6
_journal_name_full 'Acta Crystallographica Section C'
_journal_page_first 1204
_journal_page_last 1207
_journal_paper_doi 10.1107/S0108270194012631
_journal_volume 51
_journal_year 1995
_chemical_formula_moiety 'C13 H16 N2 O8'
_chemical_formula_sum 'C13 H16 N2 O8'
_chemical_formula_weight 328.28
_chemical_name_systematic
;
[3S,4S,5R-(1\b,3\b,6\a,7\a,12a\b)]-hexahydro-1-hydroxy-6,6-
dimethyl-3,13a:4,8-diepoxy-3H,6H-dioxolano[4,5-f]
pyrimido[6,1-c][1,4]oxazonine-10,12(11H,13H)dione
;
_space_group_IT_number 4
_symmetry_cell_setting monoclinic
_symmetry_space_group_name_Hall 'P 2yb'
_symmetry_space_group_name_H-M 'P 1 21 1'
_cell_angle_alpha 90.0
_cell_angle_beta 96.32(1)
_cell_angle_gamma 90.0
_cell_formula_units_Z 2
_cell_length_a 7.569(1)
_cell_length_b 9.738(2)
_cell_length_c 9.503(1)
_cell_measurement_reflns_used 25
_cell_measurement_temperature 296
_cell_measurement_theta_max 19.92
_cell_measurement_theta_min 18.55
_cell_volume 696.18(19)
_computing_cell_refinement 'MSC/AFC Diffractometer Control Software'
_computing_data_collection
;
MSC/AFC Diffractometer Control Software (Molecular Structure
Corporation, 1988)
;
_computing_data_reduction
;
TEXSAN PROCESS (Molecular Structure Corporation, 1985)
;
_computing_molecular_graphics 'TEXSAN ORTEP (Johnson, 1965)'
_computing_publication_material 'TEXSAN FINISH'
_computing_structure_refinement 'TEXSAN LS'
_computing_structure_solution
;
TEXSAN PROCESS (Molecular Structure Corporation, 1985)
;
_diffrn_ambient_temperature 296
_diffrn_measurement_device 'Rigaku AFC5S'
_diffrn_measurement_method '\w/2\q scans (rate 2\% min^-1^ in \w)'
_diffrn_radiation_monochromator graphite
_diffrn_radiation_source x-ray_tube
_diffrn_radiation_type 'Mo K\a'
_diffrn_radiation_wavelength 0.71069
_diffrn_reflns_av_R_equivalents 0.016
_diffrn_reflns_limit_h_max 8
_diffrn_reflns_limit_h_min 0
_diffrn_reflns_limit_k_max 11
_diffrn_reflns_limit_k_min 0
_diffrn_reflns_limit_l_max 11
_diffrn_reflns_limit_l_min -11
_diffrn_reflns_number 1405
_diffrn_reflns_theta_max 25
_diffrn_reflns_theta_min 1.75
_diffrn_standards_decay_% -0.6
_diffrn_standards_interval_count 100
_diffrn_standards_number 3
_exptl_absorpt_coefficient_mu 0.123
_exptl_absorpt_correction_type none
_exptl_crystal_colour 'pale yellow'
_exptl_crystal_density_diffrn 1.566
_exptl_crystal_description prism
_exptl_crystal_F_000 344
_exptl_crystal_size_max 0.38
_exptl_crystal_size_mid 0.33
_exptl_crystal_size_min 0.20
_refine_diff_density_max 0.26
_refine_diff_density_min -0.19
_refine_ls_extinction_method none
_refine_ls_goodness_of_fit_obs 1.96
_refine_ls_hydrogen_treatment
; H atoms riding (C---H, N---H 0.95\%A), except for H7 and H8 which
were obtained from a difference map
;
_refine_ls_matrix_type full
_refine_ls_number_parameters 207
_refine_ls_number_reflns 1238
_refine_ls_R_factor_obs 0.035
_refine_ls_shift/esd_max 0.0001
_refine_ls_structure_factor_coef F
_refine_ls_weighting_details 'w = 4F~o~^2^/\s^2^(F~o~^2^)'
_refine_ls_weighting_scheme calc
_refine_ls_wR_factor_obs 0.043
_reflns_number_observed 1238
_reflns_number_total 1302
_reflns_observed_criterion '[I > \s(I)]'
_cod_data_source_file fg1041.cif
_cod_data_source_block structure
_cod_depositor_comments
;
The following automatic conversions were performed:

'_refine_ls_weighting_scheme' value 'w = 4F~o~^2^/\s^2^(F~o~^2^)' was
changed to 'calc'. New tag '_refine_ls_weighting_details' was
created. The value of the new tag was set to 'w =
4F~o~^2^/\s^2^(F~o~^2^)'.

Automatic conversion script
Id: cif_fix_values 3143 2015-03-26 13:38:13Z robertas 
;
_cod_original_cell_volume 696.2(3)
_cod_original_sg_symbol_Hall 'P 2y1'
_cod_original_sg_symbol_H-M 'P 21'
_cod_database_code 2003549

loop_
_symmetry_equiv_pos_as_xyz
x,y,z
-x,1/2+y,-z

loop_
_atom_site_aniso_label
_atom_site_aniso_U_11
_atom_site_aniso_U_12
_atom_site_aniso_U_13
_atom_site_aniso_U_22
_atom_site_aniso_U_23
_atom_site_aniso_U_33
O2 0.035(1) -0.010(1) 0.010(1) 0.062(2) -0.001(1) 0.032(1)
O4 0.063(2) -0.021(2) 0.008(1) 0.091(2) -0.024(1) 0.034(1)
O7 0.038(1) 0.019(1) 0.008(1) 0.084(2) -0.003(1) 0.033(1)
O8 0.050(1) 0.012(2) -0.005(1) 0.109(3) -0.017(2) 0.051(1)
O2' 0.038(1) -0.004(2) 0.0025(9) 0.130(3) -0.003(2) 0.025(1)
O3' 0.041(1) -0.000(1) 0.0044(8) 0.056(1) -0.001(1) 0.022(1)
O4' 0.053(1) 0.003(1) 0.011(1) 0.036(1) 0.001(1) 0.027(1)
O5' 0.048(1) -0.004(1) 0.010(1) 0.039(1) 0.002(1) 0.028(1)
N1 0.033(1) -0.003(1) 0.006(1) 0.040(2) -0.000(1) 0.021(1)
N3 0.044(1) -0.007(1) 0.006(1) 0.053(2) -0.002(1) 0.020(1)
C2 0.032(2) 0.006(2) 0.003(1) 0.040(2) -0.001(1) 0.024(1)
C4 0.036(2) 0.001(2) 0.006(1) 0.048(2) -0.009(2) 0.033(2)
C5 0.042(2) -0.005(2) 0.008(1) 0.044(2) -0.007(2) 0.040(2)
C6 0.039(2) -0.004(1) 0.007(1) 0.038(2) -0.002(1) 0.023(1)
C7 0.038(2) 0.008(2) 0.001(1) 0.057(2) -0.001(2) 0.029(1)
C8 0.045(2) 0.000(2) 0.005(1) 0.079(3) 0.001(2) 0.024(1)
C9 0.069(3) 0.028(3) -0.005(2) 0.098(4) 0.001(2) 0.047(2)
C10 0.065(3) -0.030(3) 0.004(2) 0.104(4) 0.002(2) 0.045(2)
C1' 0.039(2) -0.006(1) 0.006(1) 0.042(2) -0.002(1) 0.025(1)
C2' 0.038(2) 0.010(2) 0.005(1) 0.059(2) -0.003(2) 0.026(1)
C3' 0.044(2) 0.003(2) 0.006(1) 0.041(2) 0.001(1) 0.024(1)
C4' 0.044(2) 0.005(2) 0.010(1) 0.042(2) -0.002(1) 0.022(1)
C5' 0.039(2) 0.003(2) 0.014(1) 0.056(2) -0.001(2) 0.031(2)

loop_
_atom_site_label
_atom_site_fract_x
_atom_site_fract_y
_atom_site_fract_z
_atom_site_U_iso_or_equiv
_atom_site_thermal_displace_type
_atom_site_calc_flag
_atom_site_calc_attached_atom
O2 0.1479(3) 0.3471 0.3925(2) 0.042(1) Uani ? ?
O4 0.5519(4) 0.6156(4) 0.6423(3) 0.062(1) Uani ? ?
O7 0.7494(3) 0.4079(4) 0.1546(2) 0.051(1) Uani ? ?
O8 0.8158(3) 0.4517(5) 0.3907(3) 0.071(1) Uani ? ?
O2' 0.0507(3) 0.4198(5) -0.0531(2) 0.064(1) Uani ? ?
O3' 0.2511(3) 0.4079(4) -0.2090(2) 0.040(1) Uani ? ?
O4' 0.4141(3) 0.3065(4) 0.0764(2) 0.038(1) Uani ? ?
O5' 0.5477(3) 0.5791(4) 0.1454(2) 0.038(1) Uani ? ?
N1 0.3550(3) 0.4483(4) 0.2687(2) 0.031(1) Uani ? ?
N3 0.3714(3) 0.4661(4) 0.5144(2) 0.039(1) Uani ? ?
C2 0.2824(4) 0.4164(4) 0.3888(3) 0.032(1) Uani ? ?
C4 0.4949(4) 0.5694(5) 0.5273(3) 0.039(1) Uani ? ?
C5 0.5449(5) 0.6234(5) 0.3892(4) 0.042(1) Uani ? ?
C6 0.5312(4) 0.5147(4) 0.2748(3) 0.033(1) Uani ? ?
C7 0.6853(4) 0.4080(5) 0.2891(3) 0.042(1) Uani ? ?
C8 0.0647(4) 0.4218(6) -0.2002(3) 0.049(1) Uani ? ?
C9 -0.0029(6) 0.5546(7) -0.2667(5) 0.072(2) Uani ? ?
C10 -0.0259(6) 0.2950(6) -0.2660(4) 0.072(2) Uani ? ?
C1' 0.2820(4) 0.3819(5) 0.1354(3) 0.035(1) Uani ? ?
C2' 0.2063(4) 0.4811(5) 0.0185(3) 0.041(1) Uani ? ?
C3' 0.3408(4) 0.4793(4) -0.0911(3) 0.036(1) Uani ? ?
C4' 0.4930(4) 0.3938(5) -0.0210(3) 0.035(1) Uani ? ?
C5' 0.6343(4) 0.4834(5) 0.0600(3) 0.041(1) Uani ? ?
H3 0.3437 0.4244 0.5996 0.047 Uiso calc N3
H7 0.6607 0.3003 0.3357 0.050 Uiso ? ?
H8 0.9393 0.4039 0.3690 0.085 Uiso ? ?
H1' 0.1904 0.3206 0.1553 0.042 Uiso calc C1'
H2' 0.1856 0.5707 0.0529 0.050 Uiso calc C2'
H3' 0.3772 0.5690 -0.1152 0.044 Uiso calc C3'
H4' 0.5439 0.3402 -0.0896 0.043 Uiso calc C4'
H5' 0.6995 0.5316 -0.0043 0.051 Uiso calc C5'
H5a 0.4677 0.6972 0.3591 0.050 Uiso calc C5
H5b 0.6639 0.6559 0.4031 0.050 Uiso calc C5
H9a 0.0510 0.6296 -0.2142 0.086 Uiso calc C9
H9b 0.0259 0.5589 -0.3614 0.086 Uiso calc C9
H9c -0.1282 0.5592 -0.2664 0.086 Uiso calc C9
H10a 0.0243 0.2155 -0.2197 0.086 Uiso calc C10
H10b -0.0097 0.2914 -0.3637 0.086 Uiso calc C10
H10c -0.1494 0.2988 -0.2561 0.086 Uiso calc C10

loop_
_atom_type_symbol
_atom_type_description
_atom_type_scat_source
_atom_type_scat_dispersion_real
_atom_type_scat_dispersion_imag
C ? International_Tables_Vol_IV_Table_2.3.1 .002 .002
H ? International_Tables_Vol_IV_Table_2.3.1 0 0
O ? International_Tables_Vol_IV_Table_2.3.1 .008 .006
N ? International_Tables_Vol_IV_Table_2.3.1 .004 .003

loop_
_geom_angle_atom_site_label_1
_geom_angle_atom_site_label_2
_geom_angle_atom_site_label_3
_geom_angle
_geom_angle_publ_flag
C7 O7 C5' 109.3(2) yes
C8 O2' C2' 108.5(2) yes
C8 O3' C3' 107.2(2) yes
C1' O4' C4' 108.3(2) yes
C6 O5' C5' 107.2(2) yes
C2 N1 C6 121.0(2) yes
C2 N1 C1' 118.3(2) yes
C6 N1 C1' 118.5(2) yes
C2 N3 C4 126.4(3) yes
O2 C2 N1 124.4(3) yes
O2 C2 N3 119.5(2) yes
N1 C2 N3 116.1(3) yes
O4 C4 N3 121.6(3) yes
O4 C4 C5 123.9(3) yes
N3 C4 C5 114.5(3) yes
C4 C5 C6 112.3(3) yes
O5' C6 N1 109.2(2) yes
O5' C6 C5 108.2(3) yes
O5' C6 C7 103.7(2) yes
N1 C6 C5 109.0(2) yes
N1 C6 C7 112.1(3) yes
C5 C6 C7 114.4(3) yes
O7 C7 O8 110.2(3) yes
O7 C7 C6 104.5(2) yes
O8 C7 C6 109.2(3) yes
O2' C8 O3' 103.8(2) yes
O2' C8 C9 111.6(3) yes
O2' C8 C10 108.5(3) yes
O3' C8 C9 110.5(3) yes
O3' C8 C10 107.7(3) yes
C9 C8 C10 114.2(3) yes
O4' C1' N1 110.8(2) yes
O4' C1' C2' 105.4(2) yes
N1 C1' C2' 114.9(3) yes
O2' C2' C1' 107.7(3) yes
O2' C2' C3' 104.3(2) yes
C1' C2' C3' 105.2(2) yes
O3' C3' C2' 104.1(2) yes
O3' C3' C4' 110.5(3) yes
C2' C3' C4' 103.7(2) yes
O4' C4' C3' 105.0(3) yes
O4' C4' C5' 109.4(2) yes
C3' C4' C5' 111.4(3) yes
O7 C5' O5' 105.6(2) yes
O7 C5' C4' 112.2(3) yes
O5' C5' C4' 108.5(3) yes

loop_
_geom_bond_atom_site_label_1
_geom_bond_atom_site_label_2
_geom_bond_distance
_geom_bond_publ_flag
O2 C2 1.225(4) yes
O4 C4 1.216(4) yes
O7 C7 1.416(4) yes
O7 C5' 1.391(4) yes
O8 C7 1.370(4) yes
O2' C8 1.414(4) yes
O2' C2' 1.424(4) yes
O3' C8 1.429(4) yes
O3' C3' 1.426(4) yes
O4' C1' 1.406(4) yes
O4' C4' 1.434(4) yes
O5' C6 1.399(4) yes
O5' C5' 1.440(4) yes
N1 C2 1.356(4) yes
N1 C6 1.478(4) yes
N1 C1' 1.474(4) yes
N3 C2 1.392(4) yes
N3 C4 1.370(5) yes
C4 C5 1.501(5) yes
C5 C6 1.513(4) yes
C6 C7 1.557(5) yes
C8 C9 1.504(7) yes
C8 C10 1.514(6) yes
C1' C2' 1.536(5) yes
C2' C3' 1.535(4) yes
C3' C4' 1.515(5) yes
C4' C5' 1.523(5) yes

loop_
_geom_torsion_atom_site_label_1
_geom_torsion_atom_site_label_2
_geom_torsion_atom_site_label_3
_geom_torsion_atom_site_label_4
_geom_torsion
O2 C2 N1 C6 -170.9(3)
O2 C2 N1 C1' -8.0(5)
O2 C2 N3 C4 -163.3(3)
O4 C4 N3 C2 172.2(3)
O4 C4 C5 C6 152.7(4)
O7 C7 C6 O5' -10.4(3)
O7 C7 C6 N1 107.3(3)
O7 C7 C6 C5 -128.0(3)
O7 C5' O5' C6 -32.6(3)
O7 C5' C4' O4' 48.3(3)
O7 C5' C4' C3' 164.0(2)
O8 C7 O7 C5' -126.6(3)
O8 C7 C6 O5' 107.5(3)
O8 C7 C6 N1 -134.8(3)
O8 C7 C6 C5 -10.2(4)
O2' C8 O3' C3' -35.1(4)
O2' C2' C1' O4' 96.1(3)
O2' C2' C1' N1 -141.7(2)
O2' C2' C3' O3' -4.2(3)
O2' C2' C3' C4' -119.9(3)
O3' C8 O2' C2' 32.4(4)
O3' C3' C2' C1' 109.0(3)
O3' C3' C4' O4' -85.6(3)
O3' C3' C4' C5' 156.0(2)
O4' C1' N1 C2 -120.7(3)
O4' C1' N1 C6 42.7(4)
O4' C1' C2' C3' -14.7(3)
O4' C4' C3' C2' 25.5(3)
O4' C4' C5' O5' -68.1(3)
O5' C6 N1 C2 -159.3(3)
O5' C6 N1 C1' 37.9(4)
O5' C6 C5 C4 169.2(3)
O5' C5' O7 C7 25.4(4)
O5' C5' C4' C3' 47.6(3)
N1 C2 N3 C4 17.4(5)
N1 C6 O5' C5' -93.9(3)
N1 C6 C5 C4 50.6(4)
N1 C1' O4' C4' -92.6(3)
N1 C1' C2' C3' 107.5(3)
N3 C2 N1 C6 8.3(4)
N3 C2 N1 C1' 171.2(3)
N3 C4 C5 C6 -30.2(4)
C2 N1 C6 C5 -41.2(4)
C2 N1 C6 C7 86.4(3)
C2 N1 C1' C2' 120.1(3)
C2 N3 C4 C5 -5.0(5)
C4 C5 C6 C7 -75.7(4)
C5 C6 O5' C5' 147.6(3)
C5 C6 N1 C1' 155.9(3)
C6 O5' C5' C4' 87.9(3)
C6 N1 C1' C2' -76.6(3)
C6 C7 O7 C5' -9.4(4)
C7 O7 C5' C4' -92.7(3)
C7 C6 O5' C5' 25.7(3)
C7 C6 N1 C1' -76.5(3)
C8 O2' C2' C1' -128.7(3)
C8 O2' C2' C3' -17.4(4)
C8 O3' C3' C2' 24.0(3)
C8 O3' C3' C4' 134.8(3)
C9 C8 O2' C2' -86.6(4)
C9 C8 O3' C3' 84.7(3)
C10 C8 O2' C2' 146.7(3)
C10 C8 O3' C3' -150.0(3)
C1' O4' C4' C3' -37.0(3)
C1' O4' C4' C5' 82.7(3)
C1' C2' C3' C4' -6.7(3)
C2' C1' O4' C4' 32.2(3)
C2' C3' C4' C5' -92.9(3)
